data_7060703
loop_
_publ_author_name
'Yin, Zhaoyang'
'Dong, Yaqun'
'Zeng, Zhiwei'
'Huang, Wei'
'Tang, Yongxing'

_publ_section_title
;
 Crystal Structures and Properties of High-nitrogen Energetic Salts Based
 on (Z)-1,1-diamino-2-nitro-2-(1H-tetrazol-5-yl)ethene
;
_journal_name_full 'New Journal of Chemistry'
_journal_paper_doi 10.1039/D1NJ01751A
_journal_year 2021
_chemical_formula_moiety 'C3 H4 N7 O2, C H6 N3'
_chemical_formula_sum 'C4 H10 N10 O2'
_chemical_formula_weight 230.19
_space_group_crystal_system triclinic
_space_group_IT_number 2
_space_group_name_Hall '-P 1'
_space_group_name_H-M_alt 'P -1'
_symmetry_Int_Tables_number 2
_audit_creation_date 2021-05-09
_audit_creation_method
;
Olex2 1.2
(compiled 2018.05.29 svn.r3508 for OlexSys, GUI svn.r5506)
;
_audit_update_record
;
2021-05-11 deposited with the CCDC.	2021-05-27 downloaded from the CCDC.
;
_cell_angle_alpha 85.603(2)
_cell_angle_beta 86.325(2)
_cell_angle_gamma 83.788(2)
_cell_formula_units_Z 4
_cell_length_a 8.4130(4)
_cell_length_b 9.8706(4)
_cell_length_c 11.1959(4)
_cell_measurement_reflns_used 7611
_cell_measurement_temperature 170(2)
_cell_measurement_theta_max 27.09
_cell_measurement_theta_min 2.86
_cell_volume 920.08(7)
_computing_molecular_graphics 'Olex2 (Dolomanov et al., 2009)'
_computing_publication_material 'Olex2 (Dolomanov et al., 2009)'
_computing_structure_refinement 'olex2.refine (Bourhis et al., 2015)'
_computing_structure_solution 'SHELXT 2014/5 (Sheldrick, 2014)'
_diffrn_ambient_temperature 170.0
_diffrn_measured_fraction_theta_full 0.9978
_diffrn_measured_fraction_theta_max 0.9975
_diffrn_measurement_device_type 'Bruker APEX-II CCD'
_diffrn_measurement_method '\f and \w scans'
_diffrn_radiation_type 'Mo K\a'
_diffrn_radiation_wavelength 0.71073
_diffrn_reflns_av_R_equivalents 0.0375
_diffrn_reflns_av_unetI/netI 0.0303
_diffrn_reflns_limit_h_max 10
_diffrn_reflns_limit_h_min -10
_diffrn_reflns_limit_k_max 12
_diffrn_reflns_limit_k_min -12
_diffrn_reflns_limit_l_max 13
_diffrn_reflns_limit_l_min -14
_diffrn_reflns_number 19709
_diffrn_reflns_theta_full 27.1155
_diffrn_reflns_theta_max 27.12
_diffrn_reflns_theta_min 2.44
_diffrn_standards_number 0
_exptl_absorpt_coefficient_mu 0.136
_exptl_absorpt_correction_type none
_exptl_crystal_colour colourless
_exptl_crystal_colour_primary colourless
_exptl_crystal_density_diffrn 1.6617
_exptl_crystal_description block
_exptl_crystal_F_000 480.1740
_exptl_crystal_size_max 0.32
_exptl_crystal_size_mid 0.03
_exptl_crystal_size_min 0.03
_refine_diff_density_max 0.3204
_refine_diff_density_min -0.2471
_refine_diff_density_rms 0.0607
_refine_ls_d_res_high 0.7797
_refine_ls_d_res_low 8.3503
_refine_ls_goodness_of_fit_ref 1.0696
_refine_ls_hydrogen_treatment refall
_refine_ls_matrix_type full
_refine_ls_number_constraints 0
_refine_ls_number_parameters 369
_refine_ls_number_reflns 4067
_refine_ls_number_restraints 0
_refine_ls_restrained_S_all 1.0696
_refine_ls_R_factor_all 0.0420
_refine_ls_R_factor_gt 0.0340
_refine_ls_shift/su_max 0.0002
_refine_ls_shift/su_mean 0.0000
_refine_ls_structure_factor_coef Fsqd
_refine_ls_weighting_details 'w=1/[\s^2^(Fo^2^)+(0.0492P)^2^+0.1978P] where P=(Fo^2^+2Fc^2^)/3'
_refine_ls_weighting_scheme calc
_refine_ls_wR_factor_gt 0.0863
_refine_ls_wR_factor_ref 0.0933
_reflns_Friedel_coverage 0.0
_reflns_limit_h_max 10
_reflns_limit_h_min -10
_reflns_limit_k_max 12
_reflns_limit_k_min -12
_reflns_limit_l_max 14
_reflns_limit_l_min 0
_reflns_number_gt 3448
_reflns_number_total 4067
_reflns_threshold_expression I>=2u(I)
_cod_data_source_file d1nj01751a2.cif
_cod_data_source_block mo_210508_Y_0m
_cod_database_code 7060703
_olex2_refinement_description
;
;
_olex2_submission_special_instructions 'No special instructions were received'

loop_
_space_group_symop_id
_space_group_symop_operation_xyz
1 x,y,z
2 -x,-y,-z

loop_
_atom_site_label
_atom_site_type_symbol
_atom_site_fract_x
_atom_site_fract_y
_atom_site_fract_z
_atom_site_U_iso_or_equiv
_atom_site_adp_type
_atom_site_occupancy
_atom_site_refinement_flags_posn
O1 O 1.24908(11) 0.05665(10) 0.40009(8) 0.0271(2) Uani 1.000000 .
O2 O 1.06048(11) 0.13910(10) 0.52410(8) 0.0269(2) Uani 1.000000 .
O3 O 0.45085(11) 0.33278(10) 0.13798(8) 0.0278(2) Uani 1.000000 .
O4 O 0.28200(11) 0.45698(10) 0.02465(8) 0.0275(2) Uani 1.000000 .
N1 N 0.60519(16) 0.24029(12) -0.08305(10) 0.0270(3) Uani 1.000000 .
N2 N 0.62042(14) 0.21311(12) -0.28606(10) 0.0238(2) Uani 1.000000 .
N3 N 0.42773(14) 0.36878(12) -0.20371(11) 0.0234(2) Uani 1.000000 .
N4 N 1.19673(14) 0.08404(12) 0.75007(11) 0.0241(2) Uani 1.000000 .
N5 N 1.39615(14) -0.02373(12) 0.63121(10) 0.0248(2) Uani 1.000000 .
N6 N 1.41637(15) -0.03310(12) 0.83583(11) 0.0256(2) Uani 1.000000 .
N7 N 0.78209(14) 0.29498(12) 0.24862(10) 0.0235(2) Uani 1.000000 .
N8 N 0.80780(14) 0.27194(13) 0.45002(10) 0.0261(3) Uani 1.000000 .
N9 N 1.19966(15) 0.03913(12) 0.17078(10) 0.0303(3) Uani 1.000000 .
N10 N 1.21275(15) 0.04922(13) 0.05034(10) 0.0314(3) Uani 1.000000 .
N11 N 1.11241(14) 0.14894(12) 0.00855(10) 0.0292(3) Uani 1.000000 .
N12 N 1.03127(14) 0.20892(12) 0.10071(10) 0.0280(3) Uani 1.000000 .
N13 N 1.11228(12) 0.12239(11) 0.41616(9) 0.0193(2) Uani 1.000000 .
N14 N 0.21433(13) 0.42487(12) 0.45165(9) 0.0235(2) Uani 1.000000 .
N15 N 0.31179(13) 0.37799(12) 0.53919(10) 0.0244(2) Uani 1.000000 .
N16 N 0.45200(13) 0.33615(12) 0.49132(10) 0.0253(2) Uani 1.000000 .
N17 N 0.45258(13) 0.35478(12) 0.37107(10) 0.0250(2) Uani 1.000000 .
N18 N 0.00867(14) 0.58078(13) 0.32057(10) 0.0258(3) Uani 1.000000 .
N19 N 0.03406(15) 0.58939(13) 0.11652(11) 0.0281(3) Uani 1.000000 .
N20 N 0.32502(12) 0.41481(10) 0.13003(9) 0.0192(2) Uani 1.000000 .
C1 C 0.55046(15) 0.27327(12) -0.19116(11) 0.0196(2) Uani 1.000000 .
C2 C 1.33638(14) 0.00843(12) 0.73920(11) 0.0191(2) Uani 1.000000 .
C3 C 0.86853(14) 0.24824(12) 0.34091(11) 0.0187(2) Uani 1.000000 .
C4 C 1.02499(14) 0.17129(12) 0.32105(11) 0.0172(2) Uani 1.000000 .
C5 C 1.08721(14) 0.13973(12) 0.19973(11) 0.0177(2) Uani 1.000000 .
C6 C 0.09065(14) 0.54395(12) 0.22151(11) 0.0182(2) Uani 1.000000 .
C7 C 0.24043(14) 0.45584(12) 0.23113(10) 0.0168(2) Uani 1.000000 .
C8 C 0.30375(14) 0.41010(12) 0.34880(10) 0.0165(2) Uani 1.000000 .
H1a H 0.556(2) 0.2786(19) -0.0198(17) 0.037(5) Uiso 1.000000 .
H1b H 0.684(2) 0.1788(19) -0.0754(16) 0.040(5) Uiso 1.000000 .
H2a H 0.579(2) 0.2315(17) -0.3573(16) 0.029(4) Uiso 1.000000 .
H2b H 0.682(2) 0.1367(19) -0.2747(16) 0.037(5) Uiso 1.000000 .
H3a H 0.389(2) 0.4061(17) -0.1428(16) 0.028(4) Uiso 1.000000 .
H3b H 0.397(2) 0.3882(17) -0.2723(17) 0.033(4) Uiso 1.000000 .
H4a H 1.149(2) 0.1039(17) 0.6871(17) 0.033(4) Uiso 1.000000 .
H4b H 1.155(2) 0.0980(18) 0.8182(18) 0.037(5) Uiso 1.000000 .
H5a H 1.487(2) -0.0768(19) 0.6269(16) 0.038(5) Uiso 1.000000 .
H5b H 1.340(2) 0.0010(18) 0.5661(17) 0.037(5) Uiso 1.000000 .
H6a H 1.370(2) -0.0099(17) 0.9027(17) 0.032(4) Uiso 1.000000 .
H6b H 1.509(3) -0.081(2) 0.8267(19) 0.055(6) Uiso 1.000000 .
H7a H 0.682(2) 0.3245(17) 0.2644(15) 0.033(4) Uiso 1.000000 .
H7b H 0.8227(19) 0.2773(16) 0.1771(15) 0.026(4) Uiso 1.000000 .
H8a H 0.865(2) 0.2364(18) 0.5132(16) 0.035(4) Uiso 1.000000 .
H8b H 0.713(2) 0.321(2) 0.4603(17) 0.045(5) Uiso 1.000000 .
H18a H 0.041(2) 0.5444(18) 0.3903(17) 0.038(5) Uiso 1.000000 .
H18b H -0.085(2) 0.6252(18) 0.3183(16) 0.037(5) Uiso 1.000000 .
H19a H -0.052(2) 0.647(2) 0.1130(17) 0.048(5) Uiso 1.000000 .
H19b H 0.095(2) 0.567(2) 0.0504(18) 0.048(5) Uiso 1.000000 .

loop_
_atom_site_aniso_label
_atom_site_aniso_U_11
_atom_site_aniso_U_22
_atom_site_aniso_U_33
_atom_site_aniso_U_12
_atom_site_aniso_U_13
_atom_site_aniso_U_23
O1 0.0187(4) 0.0362(5) 0.0242(5) 0.0083(4) -0.0041(4) -0.0007(4)
O2 0.0281(5) 0.0376(5) 0.0142(4) 0.0021(4) -0.0025(4) -0.0032(4)
O3 0.0253(5) 0.0328(5) 0.0223(5) 0.0134(4) 0.0007(4) -0.0061(4)
O4 0.0305(5) 0.0372(5) 0.0126(4) 0.0057(4) -0.0004(4) -0.0018(4)
N1 0.0353(7) 0.0263(6) 0.0174(6) 0.0078(5) -0.0023(5) -0.0033(4)
N2 0.0302(6) 0.0227(6) 0.0166(5) 0.0059(5) -0.0005(4) -0.0020(4)
N3 0.0275(6) 0.0245(6) 0.0169(6) 0.0040(4) 0.0002(5) -0.0029(4)
N4 0.0230(6) 0.0314(6) 0.0164(6) 0.0064(5) -0.0033(5) -0.0030(4)
N5 0.0214(6) 0.0318(6) 0.0198(6) 0.0037(5) -0.0003(5) -0.0032(5)
N6 0.0226(6) 0.0327(6) 0.0194(6) 0.0066(5) -0.0023(5) -0.0010(5)
N7 0.0173(5) 0.0298(6) 0.0215(6) 0.0054(4) -0.0010(4) -0.0011(4)
N8 0.0198(6) 0.0364(6) 0.0207(6) 0.0054(5) 0.0004(4) -0.0065(5)
N9 0.0326(6) 0.0348(7) 0.0203(6) 0.0148(5) -0.0028(5) -0.0048(5)
N10 0.0323(6) 0.0390(7) 0.0195(6) 0.0142(5) -0.0019(5) -0.0051(5)
N11 0.0313(6) 0.0355(6) 0.0175(5) 0.0105(5) 0.0011(5) -0.0021(5)
N12 0.0321(6) 0.0323(6) 0.0156(5) 0.0120(5) 0.0016(4) 0.0004(4)
N13 0.0177(5) 0.0216(5) 0.0184(5) -0.0010(4) -0.0017(4) -0.0013(4)
N14 0.0210(5) 0.0322(6) 0.0152(5) 0.0062(4) -0.0018(4) -0.0006(4)
N15 0.0228(5) 0.0321(6) 0.0165(5) 0.0065(4) -0.0026(4) -0.0012(4)
N16 0.0208(5) 0.0339(6) 0.0191(5) 0.0065(4) -0.0026(4) -0.0012(4)
N17 0.0185(5) 0.0358(6) 0.0187(5) 0.0064(4) -0.0021(4) -0.0004(4)
N18 0.0200(6) 0.0350(6) 0.0191(6) 0.0113(5) 0.0003(4) -0.0010(5)
N19 0.0254(6) 0.0363(7) 0.0192(6) 0.0111(5) -0.0029(5) 0.0010(5)
N20 0.0193(5) 0.0207(5) 0.0171(5) 0.0007(4) -0.0005(4) -0.0025(4)
C1 0.0239(6) 0.0176(6) 0.0173(6) -0.0038(5) 0.0012(5) -0.0012(4)
C2 0.0196(6) 0.0179(6) 0.0202(6) -0.0039(5) -0.0018(5) 0.0000(4)
C3 0.0179(6) 0.0180(6) 0.0205(6) -0.0025(4) 0.0003(5) -0.0024(4)
C4 0.0171(6) 0.0182(5) 0.0163(6) -0.0012(4) -0.0012(4) -0.0014(4)
C5 0.0162(5) 0.0194(6) 0.0175(6) -0.0011(4) -0.0019(4) -0.0011(4)
C6 0.0176(6) 0.0189(6) 0.0179(6) -0.0008(4) -0.0010(4) -0.0007(4)
C7 0.0162(5) 0.0191(6) 0.0147(5) 0.0004(4) -0.0004(4) -0.0017(4)
C8 0.0169(5) 0.0160(5) 0.0162(6) 0.0001(4) -0.0004(4) -0.0020(4)

loop_
_atom_type_symbol
_atom_type_scat_dispersion_real
_atom_type_scat_dispersion_imag
_atom_type_scat_Cromer_Mann_a1
_atom_type_scat_Cromer_Mann_a2
_atom_type_scat_Cromer_Mann_a3
_atom_type_scat_Cromer_Mann_a4
_atom_type_scat_Cromer_Mann_b1
_atom_type_scat_Cromer_Mann_b2
_atom_type_scat_Cromer_Mann_b3
_atom_type_scat_Cromer_Mann_b4
_atom_type_scat_Cromer_Mann_c
_atom_type_scat_source
_atom_type_scat_dispersion_source
H 0.00000 0.00000 0.49300 0.32291 0.14019 0.04081 10.51090 26.12570 3.14236 57.79970 0.0030380000826 'International Tables Volume C Table 6.1.1.4 (pp. 500-502)' 'Henke, Gullikson and Davis, At. Data and Nucl. Data Tables, 1993, 54, 2'
C 0.00347 0.00161 2.31000 1.02000 1.58860 0.86500 20.84390 10.20750 0.56870 51.65120 0.215599998832 'International Tables Volume C Table 6.1.1.4 (pp. 500-502)' 'Henke, Gullikson and Davis, At. Data and Nucl. Data Tables, 1993, 54, 2'
O 0.01158 0.00611 3.04850 2.28680 1.54630 0.86700 13.27710 5.70110 0.32390 32.90890 0.250800013542 'International Tables Volume C Table 6.1.1.4 (pp. 500-502)' 'Henke, Gullikson and Davis, At. Data and Nucl. Data Tables, 1993, 54, 2'
N 0.00653 0.00323 12.21260 3.13220 2.01250 1.16630 0.00570 9.89330 28.99750 0.58260 -11.5290002823 'International Tables Volume C Table 6.1.1.4 (pp. 500-502)' 'Henke, Gullikson and Davis, At. Data and Nucl. Data Tables, 1993, 54, 2'

loop_
_geom_angle_atom_site_label_1
_geom_angle_atom_site_label_2
_geom_angle_atom_site_label_3
_geom_angle
_geom_angle_site_symmetry_1
_geom_angle_site_symmetry_3
_geom_angle_publ_flag
H1a N1 C1 119.6(12) . . ?
H1b N1 C1 119.0(12) . . ?
H1b N1 H1a 121.3(17) . . ?
H2a N2 C1 119.5(11) . . ?
H2b N2 C1 119.0(12) . . ?
H2b N2 H2a 117.8(16) . . ?
H3a N3 C1 118.0(11) . . ?
H3b N3 C1 117.4(12) . . ?
H3b N3 H3a 124.6(17) . . ?
H4a N4 C2 116.1(12) . . ?
H4b N4 C2 119.5(13) . . ?
H4b N4 H4a 123.6(17) . . ?
H5a N5 C2 117.7(12) . . ?
H5b N5 C2 120.3(11) . . ?
H5b N5 H5a 121.7(16) . . ?
H6a N6 C2 115.6(12) . . ?
H6b N6 C2 118.6(14) . . ?
H6b N6 H6a 125.7(18) . . ?
H7a N7 C3 117.3(11) . . ?
H7b N7 C3 117.2(11) . . ?
H7b N7 H7a 124.1(15) . . ?
H8a N8 C3 118.0(11) . . ?
H8b N8 C3 120.3(12) . . ?
H8b N8 H8a 121.6(17) . . ?
C5 N9 N10 104.72(10) . . ?
N11 N10 N9 110.14(11) . . ?
N12 N11 N10 109.05(11) . . ?
C5 N12 N11 105.42(10) . . ?
O2 N13 O1 117.37(10) . . ?
C4 N13 O1 120.63(10) . . ?
C4 N13 O2 122.00(10) . . ?
C8 N14 N15 105.40(10) . . ?
N16 N15 N14 109.09(10) . . ?
N17 N16 N15 110.31(10) . . ?
C8 N17 N16 104.56(10) . . ?
H18a N18 C6 118.9(12) . . ?
H18b N18 C6 121.4(12) . . ?
H18b N18 H18a 118.4(17) . . ?
H19a N19 C6 120.4(13) . . ?
H19b N19 C6 116.8(12) . . ?
H19b N19 H19a 122.3(18) . . ?
O4 N20 O3 117.62(10) . . ?
C7 N20 O3 120.19(10) . . ?
C7 N20 O4 122.18(10) . . ?
N2 C1 N1 120.14(12) . . ?
N3 C1 N1 119.30(12) . . ?
N3 C1 N2 120.55(12) . . ?
N5 C2 N4 119.67(12) . . ?
N6 C2 N4 119.92(12) . . ?
N6 C2 N5 120.41(12) . . ?
N8 C3 N7 118.08(12) . . ?
C4 C3 N7 120.29(11) . . ?
C4 C3 N8 121.62(11) . . ?
C3 C4 N13 120.00(11) . . ?
C5 C4 N13 118.97(11) . . ?
C5 C4 C3 120.97(10) . . ?
N12 C5 N9 110.66(11) . . ?
C4 C5 N9 126.70(11) . . ?
C4 C5 N12 122.60(11) . . ?
N19 C6 N18 118.71(12) . . ?
C7 C6 N18 119.14(11) . . ?
C7 C6 N19 122.16(11) . . ?
C6 C7 N20 119.94(10) . . ?
C8 C7 N20 118.82(10) . . ?
C8 C7 C6 121.23(10) . . ?
N17 C8 N14 110.64(10) . . ?
C7 C8 N14 121.93(10) . . ?
C7 C8 N17 127.39(11) . . ?

loop_
_geom_bond_atom_site_label_1
_geom_bond_atom_site_label_2
_geom_bond_distance
_geom_bond_site_symmetry_2
_geom_bond_publ_flag
O1 N13 1.2680(14) . ?
O2 N13 1.2748(14) . ?
O3 N20 1.2648(14) . ?
O4 N20 1.2819(13) . ?
N1 C1 1.3273(17) . ?
N1 H1a 0.89(2) . ?
N1 H1b 0.852(19) . ?
N2 C1 1.3300(16) . ?
N2 H2a 0.889(18) . ?
N2 H2b 0.874(19) . ?
N3 C1 1.3274(17) . ?
N3 H3a 0.832(18) . ?
N3 H3b 0.829(19) . ?
N4 C2 1.3259(17) . ?
N4 H4a 0.834(19) . ?
N4 H4b 0.833(19) . ?
N5 C2 1.3273(17) . ?
N5 H5a 0.88(2) . ?
N5 H5b 0.900(19) . ?
N6 C2 1.3255(16) . ?
N6 H6a 0.855(19) . ?
N6 H6b 0.87(2) . ?
N7 C3 1.3266(16) . ?
N7 H7a 0.876(18) . ?
N7 H7b 0.873(17) . ?
N8 C3 1.3213(16) . ?
N8 H8a 0.906(18) . ?
N8 H8b 0.90(2) . ?
N9 N10 1.3427(16) . ?
N9 C5 1.3390(16) . ?
N10 N11 1.3041(16) . ?
N11 N12 1.3405(15) . ?
N12 C5 1.3409(16) . ?
N13 C4 1.3605(15) . ?
N14 N15 1.3410(15) . ?
N14 C8 1.3432(15) . ?
N15 N16 1.3025(16) . ?
N16 N17 1.3445(15) . ?
N17 C8 1.3414(16) . ?
N18 C6 1.3219(16) . ?
N18 H18a 0.880(19) . ?
N18 H18b 0.857(19) . ?
N19 C6 1.3244(16) . ?
N19 H19a 0.87(2) . ?
N19 H19b 0.90(2) . ?
N20 C7 1.3624(15) . ?
C3 C4 1.4598(16) . ?
C4 C5 1.4678(16) . ?
C6 C7 1.4566(16) . ?
C7 C8 1.4731(16) . ?
